data_4038055
loop_
_publ_author_name
'Jia, Chunqi'
'Wu, Nini'
'Cai, Xiaofeng'
'Li, Gang'
'Zhong, Lei'
'Zou, Lei'
'Cui, Xiuling'

_publ_section_title
;
 Ruthenium-Catalyzed <i>meta</i>-Selective C<sub>Ar</sub>-H Bond
 Formylation of Arenes.
;
_journal_issue 6
_journal_name_full 'The Journal of organic chemistry'
_journal_page_first 4536
_journal_page_last 4542
_journal_paper_doi 10.1021/acs.joc.0c00007
_journal_volume 85
_journal_year 2020
_chemical_formula_sum 'C18 H14 F0 N2 O0'
_chemical_formula_weight 258.31
_space_group_IT_number 14
_space_group_name_Hall '-P 2ybc'
_space_group_name_H-M_alt 'P 1 21/c 1'
_symmetry_cell_setting monoclinic
_symmetry_space_group_name_H-M 'P 1 21/c 1'
_atom_sites_solution_hydrogens geom
_atom_sites_solution_primary direct
_atom_sites_solution_secondary difmap
_audit_creation_method SHELXL-97
_cell_angle_alpha 90.00
_cell_angle_beta 108.82(3)
_cell_angle_gamma 90.00
_cell_formula_units_Z 4
_cell_length_a 16.003(3)
_cell_length_b 7.6071(15)
_cell_length_c 11.779(2)
_cell_measurement_reflns_used 2430
_cell_measurement_temperature 293(2)
_cell_measurement_theta_max 25.58
_cell_measurement_theta_min 2.69
_cell_volume 1357.3(5)
_computing_cell_refinement 'Bruker SAINT'
_computing_data_collection 'Bruker APEX2'
_computing_data_reduction 'Bruker SAINT'
_computing_molecular_graphics 'Bruker SHELXTL'
_computing_publication_material 'Bruker SHELXTL'
_computing_structure_refinement 'SHELXL-97 (Sheldrick, 2008)'
_computing_structure_solution 'SHELXS-97 (Sheldrick, 2008)'
_diffrn_ambient_temperature 293(2)
_diffrn_measured_fraction_theta_full 0.992
_diffrn_measured_fraction_theta_max 0.992
_diffrn_measurement_device_type 'Bruker APEX-II CCD'
_diffrn_measurement_method '\f and \w scans'
_diffrn_radiation_monochromator graphite
_diffrn_radiation_source 'fine-focus sealed tube'
_diffrn_radiation_type MoK\a
_diffrn_radiation_wavelength 0.71073
_diffrn_reflns_av_R_equivalents 0.0382
_diffrn_reflns_av_sigmaI/netI 0.0384
_diffrn_reflns_limit_h_max 21
_diffrn_reflns_limit_h_min -15
_diffrn_reflns_limit_k_max 10
_diffrn_reflns_limit_k_min -10
_diffrn_reflns_limit_l_max 15
_diffrn_reflns_limit_l_min -15
_diffrn_reflns_number 11459
_diffrn_reflns_theta_full 28.31
_diffrn_reflns_theta_max 28.31
_diffrn_reflns_theta_min 3.00
_diffrn_standards_decay_% 0
_diffrn_standards_interval_count 0
_diffrn_standards_interval_time 0
_diffrn_standards_number 0
_exptl_absorpt_coefficient_mu 0.075
_exptl_absorpt_correction_type none
_exptl_crystal_colour colorless
_exptl_crystal_density_diffrn 1.264
_exptl_crystal_density_method 'not measured'
_exptl_crystal_description block
_exptl_crystal_F_000 544
_exptl_crystal_size_max 0.20
_exptl_crystal_size_mid 0.20
_exptl_crystal_size_min 0.20
_refine_diff_density_max 0.342
_refine_diff_density_min -0.248
_refine_diff_density_rms 0.060
_refine_ls_extinction_method none
_refine_ls_goodness_of_fit_ref 1.087
_refine_ls_hydrogen_treatment constr
_refine_ls_matrix_type full
_refine_ls_number_parameters 181
_refine_ls_number_reflns 3351
_refine_ls_number_restraints 0
_refine_ls_restrained_S_all 1.087
_refine_ls_R_factor_all 0.1080
_refine_ls_R_factor_gt 0.0810
_refine_ls_shift/su_max 0.000
_refine_ls_shift/su_mean 0.000
_refine_ls_structure_factor_coef Fsqd
_refine_ls_weighting_details 'calc w=1/[\s^2^(Fo^2^)+(0.0811P)^2^+2.1686P] where P=(Fo^2^+2Fc^2^)/3'
_refine_ls_weighting_scheme calc
_refine_ls_wR_factor_gt 0.2426
_refine_ls_wR_factor_ref 0.2565
_reflns_number_gt 2228
_reflns_number_total 3351
_reflns_threshold_expression I>2sigma(I)
_cod_data_source_file jo0c00007_si_002.cif
_cod_data_source_block 1
_cod_depositor_comments
;
The following automatic conversions were performed:

data item '_symmetry_cell_setting' value 'Monoclinic' was changed to
'monoclinic' in accordance with the
/home/data/users/saulius/crontab/automatic-downloads/rss-feeds/ACS/lib/dictionaries/cif_core.dic
dictionary named 'cif_core.dic' version 2.4.2 last updated on
2011-04-26.

Automatic conversion script
Id: cif_fix_values 7556 2019-12-06 15:28:31Z antanas 

 Adding full bibliography for 4038055.cif.
;
_cod_original_sg_symbol_H-M 'P2(1)/c  '
_cod_database_code 4038055

loop_
_symmetry_equiv_pos_as_xyz
'x, y, z'
'-x, y+1/2, -z+1/2'
'-x, -y, -z'
'x, -y-1/2, z-1/2'

loop_
_atom_site_label
_atom_site_type_symbol
_atom_site_fract_x
_atom_site_fract_y
_atom_site_fract_z
_atom_site_U_iso_or_equiv
_atom_site_adp_type
_atom_site_occupancy
_atom_site_symmetry_multiplicity
_atom_site_calc_flag
_atom_site_refinement_flags
_atom_site_disorder_assembly
_atom_site_disorder_group
C9 C 0.2591(2) 0.5329(4) 0.2660(3) 0.0398(7) Uani 1 1 d . . .
C11 C 0.36434(19) 0.6282(4) 0.4560(3) 0.0368(6) Uani 1 1 d . . .
C10 C 0.33914(19) 0.6138(4) 0.3311(3) 0.0382(7) Uani 1 1 d . . .
H10A H 0.3758 0.6583 0.2906 0.046 Uiso 1 1 calc R . .
C6 C 0.1301(2) 0.4661(4) -0.0718(3) 0.0414(7) Uani 1 1 d . . .
C12 C 0.3100(2) 0.5597(4) 0.5160(3) 0.0432(7) Uani 1 1 d . . .
H12A H 0.3259 0.5701 0.5989 0.052 Uiso 1 1 calc R . .
C15 C 0.44963(19) 0.7143(4) 0.5236(2) 0.0362(6) Uani 1 1 d . . .
C7 C 0.1577(2) 0.4689(5) 0.0600(3) 0.0459(8) Uani 1 1 d . . .
H7A H 0.1176 0.4246 0.0951 0.055 Uiso 1 1 calc R . .
N1 N 0.45914(18) 0.7579(4) 0.6372(2) 0.0512(8) Uani 1 1 d . . .
N2 N 0.50806(17) 0.7408(4) 0.4675(2) 0.0438(6) Uani 1 1 d . . .
C8 C 0.2339(2) 0.5281(5) 0.1341(3) 0.0447(8) Uani 1 1 d . . .
H8A H 0.2748 0.5701 0.0998 0.054 Uiso 1 1 calc R . .
C1 C 0.0507(2) 0.3818(5) -0.1351(3) 0.0505(8) Uani 1 1 d . . .
H1A H 0.0165 0.3313 -0.0932 0.061 Uiso 1 1 calc R . .
C14 C 0.2073(2) 0.4627(5) 0.3294(3) 0.0474(8) Uani 1 1 d . . .
H14A H 0.1549 0.4058 0.2880 0.057 Uiso 1 1 calc R . .
C13 C 0.2322(2) 0.4759(5) 0.4528(3) 0.0486(8) Uani 1 1 d . . .
H13A H 0.1965 0.4282 0.4936 0.058 Uiso 1 1 calc R . .
C5 C 0.1777(2) 0.5435(5) -0.1384(3) 0.0472(8) Uani 1 1 d . . .
H5A H 0.2299 0.6023 -0.0987 0.057 Uiso 1 1 calc R . .
C3 C 0.0716(3) 0.4492(5) -0.3223(3) 0.0595(10) Uani 1 1 d . . .
H3A H 0.0525 0.4431 -0.4056 0.071 Uiso 1 1 calc R . .
C4 C 0.1496(2) 0.5353(5) -0.2616(3) 0.0540(9) Uani 1 1 d . . .
H4A H 0.1829 0.5874 -0.3042 0.065 Uiso 1 1 calc R . .
C2 C 0.0226(2) 0.3730(5) -0.2591(3) 0.0562(10) Uani 1 1 d . . .
H2A H -0.0298 0.3151 -0.2997 0.067 Uiso 1 1 calc R . .
C16 C 0.5835(2) 0.8175(5) 0.5306(3) 0.0487(8) Uani 1 1 d . . .
H16A H 0.6258 0.8394 0.4937 0.058 Uiso 1 1 calc R . .
C17 C 0.6009(2) 0.8652(5) 0.6481(3) 0.0528(9) Uani 1 1 d . . .
H17A H 0.6543 0.9165 0.6918 0.063 Uiso 1 1 calc R . .
C18 C 0.5359(3) 0.8340(6) 0.6986(3) 0.0609(10) Uani 1 1 d . . .
H18A H 0.5455 0.8668 0.7778 0.073 Uiso 1 1 calc R . .

loop_
_atom_site_aniso_label
_atom_site_aniso_U_11
_atom_site_aniso_U_22
_atom_site_aniso_U_33
_atom_site_aniso_U_23
_atom_site_aniso_U_13
_atom_site_aniso_U_12
C9 0.0403(15) 0.0389(16) 0.0415(16) -0.0015(13) 0.0147(13) 0.0003(13)
C11 0.0398(15) 0.0354(15) 0.0358(14) 0.0011(12) 0.0129(12) 0.0047(12)
C10 0.0387(14) 0.0423(16) 0.0352(14) 0.0007(13) 0.0143(12) 0.0008(13)
C6 0.0379(15) 0.0404(17) 0.0426(16) -0.0021(13) 0.0084(13) 0.0011(13)
C12 0.0455(16) 0.0498(18) 0.0368(15) 0.0044(14) 0.0169(13) 0.0008(14)
C15 0.0394(15) 0.0389(15) 0.0317(14) 0.0022(12) 0.0132(11) 0.0042(12)
C7 0.0449(17) 0.0504(19) 0.0425(17) -0.0018(14) 0.0143(14) -0.0032(14)
N1 0.0492(15) 0.070(2) 0.0355(14) -0.0083(13) 0.0158(12) -0.0088(14)
N2 0.0426(14) 0.0538(16) 0.0390(14) -0.0003(12) 0.0188(11) -0.0011(12)
C8 0.0464(17) 0.0484(19) 0.0397(16) -0.0011(14) 0.0146(14) -0.0033(14)
C1 0.0421(17) 0.052(2) 0.0521(19) -0.0031(16) 0.0075(14) -0.0037(15)
C14 0.0466(17) 0.052(2) 0.0442(17) -0.0010(15) 0.0159(14) -0.0084(15)
C13 0.0514(18) 0.055(2) 0.0442(17) 0.0036(15) 0.0228(15) -0.0061(16)
C5 0.0460(17) 0.0506(19) 0.0418(17) -0.0055(15) 0.0097(14) -0.0056(15)
C3 0.060(2) 0.060(2) 0.0446(19) -0.0051(17) -0.0019(16) 0.0115(19)
C4 0.060(2) 0.057(2) 0.0431(18) 0.0010(16) 0.0139(16) 0.0027(18)
C2 0.0444(18) 0.058(2) 0.054(2) -0.0080(17) -0.0017(16) 0.0017(16)
C16 0.0455(17) 0.055(2) 0.0477(18) -0.0038(16) 0.0180(14) -0.0012(15)
C17 0.0477(18) 0.062(2) 0.0458(18) -0.0070(17) 0.0115(14) -0.0084(17)
C18 0.061(2) 0.081(3) 0.0407(18) -0.0131(18) 0.0156(16) -0.018(2)

loop_
_atom_type_symbol
_atom_type_description
_atom_type_scat_dispersion_real
_atom_type_scat_dispersion_imag
_atom_type_scat_source
C C 0.0033 0.0016 'International Tables Vol C Tables 4.2.6.8 and 6.1.1.4'
H H 0.0000 0.0000 'International Tables Vol C Tables 4.2.6.8 and 6.1.1.4'
N N 0.0061 0.0033 'International Tables Vol C Tables 4.2.6.8 and 6.1.1.4'
O O 0.0106 0.0060 'International Tables Vol C Tables 4.2.6.8 and 6.1.1.4'
F F 0.0171 0.0103 'International Tables Vol C Tables 4.2.6.8 and 6.1.1.4'

loop_
_geom_angle_atom_site_label_1
_geom_angle_atom_site_label_2
_geom_angle_atom_site_label_3
_geom_angle
_geom_angle_site_symmetry_1
_geom_angle_site_symmetry_3
_geom_angle_publ_flag
C14 C9 C10 118.2(3) . . ?
C14 C9 C8 123.3(3) . . ?
C10 C9 C8 118.5(3) . . ?
C12 C11 C10 119.4(3) . . ?
C12 C11 C15 120.6(3) . . ?
C10 C11 C15 120.0(3) . . ?
C11 C10 C9 120.7(3) . . ?
C11 C10 H10A 119.7 . . ?
C9 C10 H10A 119.7 . . ?
C5 C6 C1 117.4(3) . . ?
C5 C6 C7 123.9(3) . . ?
C1 C6 C7 118.6(3) . . ?
C13 C12 C11 120.2(3) . . ?
C13 C12 H12A 119.9 . . ?
C11 C12 H12A 119.9 . . ?
N2 C15 N1 126.2(3) . . ?
N2 C15 C11 118.2(3) . . ?
N1 C15 C11 115.6(3) . . ?
C8 C7 C6 126.7(3) . . ?
C8 C7 H7A 116.7 . . ?
C6 C7 H7A 116.7 . . ?
C15 N1 C18 115.8(3) . . ?
C16 N2 C15 116.6(3) . . ?
C7 C8 C9 125.6(3) . . ?
C7 C8 H8A 117.2 . . ?
C9 C8 H8A 117.2 . . ?
C2 C1 C6 120.9(3) . . ?
C2 C1 H1A 119.5 . . ?
C6 C1 H1A 119.5 . . ?
C13 C14 C9 121.2(3) . . ?
C13 C14 H14A 119.4 . . ?
C9 C14 H14A 119.4 . . ?
C12 C13 C14 120.2(3) . . ?
C12 C13 H13A 119.9 . . ?
C14 C13 H13A 119.9 . . ?
C4 C5 C6 121.7(3) . . ?
C4 C5 H5A 119.2 . . ?
C6 C5 H5A 119.2 . . ?
C2 C3 C4 119.9(4) . . ?
C2 C3 H3A 120.1 . . ?
C4 C3 H3A 120.1 . . ?
C5 C4 C3 119.9(4) . . ?
C5 C4 H4A 120.0 . . ?
C3 C4 H4A 120.0 . . ?
C3 C2 C1 120.2(3) . . ?
C3 C2 H2A 119.9 . . ?
C1 C2 H2A 119.9 . . ?
N2 C16 C17 122.1(3) . . ?
N2 C16 H16A 118.9 . . ?
C17 C16 H16A 118.9 . . ?
C18 C17 C16 117.1(3) . . ?
C18 C17 H17A 121.4 . . ?
C16 C17 H17A 121.4 . . ?
N1 C18 C17 122.1(3) . . ?
N1 C18 H18A 119.0 . . ?
C17 C18 H18A 119.0 . . ?

loop_
_geom_bond_atom_site_label_1
_geom_bond_atom_site_label_2
_geom_bond_distance
_geom_bond_site_symmetry_2
_geom_bond_publ_flag
C9 C14 1.389(4) . ?
C9 C10 1.405(4) . ?
C9 C8 1.474(4) . ?
C11 C12 1.388(4) . ?
C11 C10 1.398(4) . ?
C11 C15 1.492(4) . ?
C10 H10A 0.9300 . ?
C6 C5 1.389(5) . ?
C6 C1 1.404(4) . ?
C6 C7 1.471(4) . ?
C12 C13 1.383(5) . ?
C12 H12A 0.9300 . ?
C15 N2 1.323(4) . ?
C15 N1 1.338(4) . ?
C7 C8 1.329(4) . ?
C7 H7A 0.9300 . ?
N1 C18 1.340(4) . ?
N2 C16 1.331(4) . ?
C8 H8A 0.9300 . ?
C1 C2 1.384(5) . ?
C1 H1A 0.9300 . ?
C14 C13 1.382(4) . ?
C14 H14A 0.9300 . ?
C13 H13A 0.9300 . ?
C5 C4 1.375(4) . ?
C5 H5A 0.9300 . ?
C3 C2 1.371(6) . ?
C3 C4 1.387(5) . ?
C3 H3A 0.9300 . ?
C4 H4A 0.9300 . ?
C2 H2A 0.9300 . ?
C16 C17 1.370(5) . ?
C16 H16A 0.9300 . ?
C17 C18 1.375(5) . ?
C17 H17A 0.9300 . ?
C18 H18A 0.9300 . ?

loop_
_geom_torsion_atom_site_label_1
_geom_torsion_atom_site_label_2
_geom_torsion_atom_site_label_3
_geom_torsion_atom_site_label_4
_geom_torsion
_geom_torsion_site_symmetry_1
_geom_torsion_site_symmetry_2
_geom_torsion_site_symmetry_3
_geom_torsion_site_symmetry_4
_geom_torsion_publ_flag
C12 C11 C10 C9 0.8(5) . . . . ?
C15 C11 C10 C9 179.9(3) . . . . ?
C14 C9 C10 C11 -2.1(5) . . . . ?
C8 C9 C10 C11 177.4(3) . . . . ?
C10 C11 C12 C13 0.9(5) . . . . ?
C15 C11 C12 C13 -178.3(3) . . . . ?
C12 C11 C15 N2 164.7(3) . . . . ?
C10 C11 C15 N2 -14.5(4) . . . . ?
C12 C11 C15 N1 -15.4(4) . . . . ?
C10 C11 C15 N1 165.4(3) . . . . ?
C5 C6 C7 C8 -7.0(6) . . . . ?
C1 C6 C7 C8 173.5(4) . . . . ?
N2 C15 N1 C18 -0.6(5) . . . . ?
C11 C15 N1 C18 179.5(3) . . . . ?
N1 C15 N2 C16 0.3(5) . . . . ?
C11 C15 N2 C16 -179.8(3) . . . . ?
C6 C7 C8 C9 178.6(3) . . . . ?
C14 C9 C8 C7 4.9(5) . . . . ?
C10 C9 C8 C7 -174.5(3) . . . . ?
C5 C6 C1 C2 1.6(5) . . . . ?
C7 C6 C1 C2 -178.9(3) . . . . ?
C10 C9 C14 C13 1.8(5) . . . . ?
C8 C9 C14 C13 -177.7(3) . . . . ?
C11 C12 C13 C14 -1.2(5) . . . . ?
C9 C14 C13 C12 -0.1(5) . . . . ?
C1 C6 C5 C4 -1.4(5) . . . . ?
C7 C6 C5 C4 179.2(3) . . . . ?
C6 C5 C4 C3 0.5(6) . . . . ?
C2 C3 C4 C5 0.2(6) . . . . ?
C4 C3 C2 C1 0.0(6) . . . . ?
C6 C1 C2 C3 -1.0(6) . . . . ?
C15 N2 C16 C17 0.7(5) . . . . ?
N2 C16 C17 C18 -1.4(6) . . . . ?
C15 N1 C18 C17 -0.1(6) . . . . ?
C16 C17 C18 N1 1.0(6) . . . . ?
